data_4127904
loop_
_publ_author_name
'Lu, Shenci'
'Ong, Jun-Yang'
'Yang, Hui'
'Poh, Si Bei'
'Liew, Xi'
'Seow, Chwee San Deborah'
'Wong, Ming Wah'
'Zhao, Yu'

_publ_section_title
;
 Diastereo- and Atroposelective Synthesis of Bridged Biaryls Bearing an
 Eight-Membered Lactone through an Organocatalytic Cascade.
;
_journal_issue 43
_journal_name_full 'Journal of the American Chemical Society'
_journal_page_first 17062
_journal_page_last 17067
_journal_paper_doi 10.1021/jacs.9b08510
_journal_volume 141
_journal_year 2019
_chemical_absolute_configuration ad
_chemical_formula_moiety 'C27 H25 N O4 S'
_chemical_formula_sum 'C27 H25 N O4 S'
_chemical_formula_weight 459.54
_space_group_crystal_system monoclinic
_space_group_IT_number 4
_space_group_name_Hall 'P 2yb'
_space_group_name_H-M_alt 'P 1 21 1'
_symmetry_space_group_name_Hall 'P 2yb'
_symmetry_space_group_name_H-M 'P 1 21 1'
_atom_sites_solution_hydrogens geom
_audit_creation_method SHELXL-2014/6
_cell_angle_alpha 90
_cell_angle_beta 93.3480(10)
_cell_angle_gamma 90
_cell_formula_units_Z 2
_cell_length_a 8.1622(4)
_cell_length_b 7.4452(3)
_cell_length_c 18.6526(8)
_cell_measurement_reflns_used 1429
_cell_measurement_temperature 100(2)
_cell_measurement_theta_max 72.369
_cell_measurement_theta_min 2.373
_cell_volume 1131.57(9)
_computing_cell_refinement 'SHELXTL, Acta Cryst., Sect. A 2008, 64, 112-122.'
_computing_data_collection 'APEX3 v2015.5.2'
_computing_data_reduction 'Saint, APEX v2014.11.0.'
_computing_molecular_graphics Ortep3
_computing_publication_material 'APEX3 v2015.5.2'
_computing_structure_refinement 'SHELXL-2014/6 (Sheldrick, 2014)'
_computing_structure_solution 'SHELXT, Acta Cryst., Sect. A 2015, A71, 3-8.'
_diffrn_ambient_temperature 100(2)
_diffrn_measured_fraction_theta_full 1.000
_diffrn_measured_fraction_theta_max 1.000
_diffrn_measurement_device_type 'Bruker AXS D8 Venture '
_diffrn_measurement_method 'profile data from \q/2\q scans'
_diffrn_radiation_type CuK\a
_diffrn_radiation_wavelength 1.54178
_diffrn_reflns_av_R_equivalents 0.0352
_diffrn_reflns_av_unetI/netI 0.0292
_diffrn_reflns_Laue_measured_fraction_full 1.000
_diffrn_reflns_Laue_measured_fraction_max 1.000
_diffrn_reflns_limit_h_max 10
_diffrn_reflns_limit_h_min -10
_diffrn_reflns_limit_k_max 8
_diffrn_reflns_limit_k_min -9
_diffrn_reflns_limit_l_max 23
_diffrn_reflns_limit_l_min -22
_diffrn_reflns_number 23933
_diffrn_reflns_point_group_measured_fraction_full 0.987
_diffrn_reflns_point_group_measured_fraction_max 0.981
_diffrn_reflns_theta_full 67.679
_diffrn_reflns_theta_max 72.369
_diffrn_reflns_theta_min 2.373
_exptl_absorpt_coefficient_mu 1.556
_exptl_absorpt_correction_T_max 0.917
_exptl_absorpt_correction_T_min 0.479
_exptl_absorpt_correction_type multi-scan
_exptl_absorpt_process_details Sadabs
_exptl_crystal_colour colorless
_exptl_crystal_density_diffrn 1.349
_exptl_crystal_description rod
_exptl_crystal_F_000 484
_exptl_crystal_size_max 0.554
_exptl_crystal_size_mid 0.090
_exptl_crystal_size_min 0.057
_refine_diff_density_max 0.185
_refine_diff_density_min -0.304
_refine_diff_density_rms 0.037
_refine_ls_abs_structure_details
;
 Flack x determined using 1912 quotients [(I+)-(I-)]/[(I+)+(I-)]
 (Parsons, Flack and Wagner, Acta Cryst. B69 (2013) 249-259).
;
_refine_ls_abs_structure_Flack 0.082(5)
_refine_ls_extinction_method none
_refine_ls_goodness_of_fit_ref 1.061
_refine_ls_hydrogen_treatment constr
_refine_ls_matrix_type full
_refine_ls_number_parameters 300
_refine_ls_number_reflns 4390
_refine_ls_number_restraints 1
_refine_ls_restrained_S_all 1.061
_refine_ls_R_factor_all 0.0259
_refine_ls_R_factor_gt 0.0254
_refine_ls_shift/su_max 0.000
_refine_ls_shift/su_mean 0.000
_refine_ls_structure_factor_coef Fsqd
_refine_ls_weighting_details 'w=1/[\s^2^(Fo^2^)+(0.0286P)^2^+0.2771P] where P=(Fo^2^+2Fc^2^)/3'
_refine_ls_weighting_scheme calc
_refine_ls_wR_factor_gt 0.0637
_refine_ls_wR_factor_ref 0.0641
_reflns_Friedel_coverage 0.814
_reflns_Friedel_fraction_full 0.972
_reflns_Friedel_fraction_max 0.959
_reflns_number_gt 4324
_reflns_number_total 4390
_reflns_threshold_expression 'I > 2\s(I)'
_cod_data_source_file ja9b08510_si_003.cif
_cod_data_source_block shelx
_cod_database_code 4127904
_shelx_space_group_comment
;
The symmetry employed for this shelxl refinement is uniquely defined
by the following loop, which should always be used as a source of
symmetry information in preference to the above space-group names.
They are only intended as comments.
;
_shelx_estimated_absorpt_t_min 0.479
_shelx_estimated_absorpt_t_max 0.917
_shelxl_version_number 2014/6

loop_
_space_group_symop_operation_xyz
'x, y, z'
'-x, y+1/2, -z'

loop_
_atom_site_label
_atom_site_type_symbol
_atom_site_fract_x
_atom_site_fract_y
_atom_site_fract_z
_atom_site_U_iso_or_equiv
_atom_site_adp_type
_atom_site_occupancy
_atom_site_site_symmetry_order
_atom_site_calc_flag
_atom_site_refinement_flags_posn
_atom_site_refinement_flags_adp
S1 S 0.55954(5) 0.57871(7) 0.11718(2) 0.01820(12) Uani 1 1 d . .
N1 N 0.57237(18) 0.6102(2) 0.20674(8) 0.0162(3) Uani 1 1 d . .
O1 O 0.40640(16) 0.4927(2) 0.09866(7) 0.0239(3) Uani 1 1 d . .
O2 O 0.59446(18) 0.7484(2) 0.08597(8) 0.0269(3) Uani 1 1 d . .
O3 O 0.37902(17) 0.3394(2) 0.40550(8) 0.0252(3) Uani 1 1 d . .
O4 O 0.16135(17) 0.2916(2) 0.33368(9) 0.0296(4) Uani 1 1 d . .
C1 C 0.5535(2) 0.4669(3) 0.25667(10) 0.0151(4) Uani 1 1 d . .
C2 C 0.6719(2) 0.7452(3) 0.24095(10) 0.0160(4) Uani 1 1 d . .
C3 C 0.7266(2) 0.9102(3) 0.21615(11) 0.0202(4) Uani 1 1 d . .
H3 H 0.7032 0.9473 0.1679 0.024 Uiso 1 1 calc R U
C4 C 0.8166(2) 1.0180(3) 0.26471(12) 0.0231(4) Uani 1 1 d . .
H4 H 0.8574 1.1300 0.2491 0.028 Uiso 1 1 calc R U
C5 C 0.8486(2) 0.9655(3) 0.33628(12) 0.0233(4) Uani 1 1 d . .
H5 H 0.9092 1.0427 0.3685 0.028 Uiso 1 1 calc R U
C6 C 0.7930(2) 0.8024(3) 0.36039(11) 0.0203(4) Uani 1 1 d . .
H6 H 0.8130 0.7680 0.4092 0.024 Uiso 1 1 calc R U
C7 C 0.7065(2) 0.6883(3) 0.31182(10) 0.0165(4) Uani 1 1 d . .
C8 C 0.6341(2) 0.5126(3) 0.32032(10) 0.0152(4) Uani 1 1 d . .
C9 C 0.6649(2) 0.4051(3) 0.38645(10) 0.0174(4) Uani 1 1 d . .
C10 C 0.8281(3) 0.3900(3) 0.41416(10) 0.0213(4) Uani 1 1 d . .
H10 H 0.9125 0.4476 0.3898 0.026 Uiso 1 1 calc R U
C11 C 0.8695(3) 0.2931(3) 0.47627(11) 0.0293(5) Uani 1 1 d . .
H11 H 0.9807 0.2861 0.4941 0.035 Uiso 1 1 calc R U
C12 C 0.7477(3) 0.2064(3) 0.51212(11) 0.0330(5) Uani 1 1 d . .
H12 H 0.7753 0.1385 0.5542 0.040 Uiso 1 1 calc R U
C13 C 0.5858(3) 0.2197(3) 0.48614(11) 0.0301(5) Uani 1 1 d . .
H13 H 0.5018 0.1615 0.5106 0.036 Uiso 1 1 calc R U
C14 C 0.5463(3) 0.3182(3) 0.42436(10) 0.0210(4) Uani 1 1 d . .
C15 C 0.3064(2) 0.2680(3) 0.34401(12) 0.0211(4) Uani 1 1 d . .
C16 C 0.4117(2) 0.1701(3) 0.29237(10) 0.0159(4) Uani 1 1 d . .
H16 H 0.5131 0.1222 0.3184 0.019 Uiso 1 1 calc R U
C17 C 0.4574(2) 0.3032(3) 0.23364(10) 0.0168(4) Uani 1 1 d . .
H17A H 0.5213 0.2370 0.1987 0.020 Uiso 1 1 calc R U
H17B H 0.3545 0.3436 0.2079 0.020 Uiso 1 1 calc R U
C18 C 0.7196(2) 0.4274(3) 0.10288(10) 0.0185(4) Uani 1 1 d . .
C19 C 0.6883(2) 0.2704(3) 0.06443(10) 0.0213(4) Uani 1 1 d . .
H19 H 0.5798 0.2421 0.0468 0.026 Uiso 1 1 calc R U
C20 C 0.8169(3) 0.1555(3) 0.05200(11) 0.0246(4) Uani 1 1 d . .
H20 H 0.7960 0.0485 0.0252 0.030 Uiso 1 1 calc R U
C21 C 0.9769(3) 0.1941(3) 0.07816(11) 0.0266(5) Uani 1 1 d . .
C22 C 1.0043(3) 0.3532(4) 0.11627(11) 0.0292(5) Uani 1 1 d . .
H22 H 1.1126 0.3818 0.1340 0.035 Uiso 1 1 calc R U
C23 C 0.8782(2) 0.4705(3) 0.12906(11) 0.0243(5) Uani 1 1 d . .
H23 H 0.8992 0.5785 0.1552 0.029 Uiso 1 1 calc R U
C24 C 1.1156(3) 0.0676(5) 0.06544(14) 0.0449(7) Uani 1 1 d . .
H24A H 1.2179 0.1358 0.0634 0.067 Uiso 1 1 calc R U
H24B H 1.0929 0.0042 0.0199 0.067 Uiso 1 1 calc R U
H24C H 1.1264 -0.0196 0.1048 0.067 Uiso 1 1 calc R U
C25 C 0.3133(2) 0.0165(3) 0.25599(11) 0.0190(4) Uani 1 1 d . .
H25A H 0.2092 0.0660 0.2343 0.023 Uiso 1 1 calc R U
H25B H 0.3763 -0.0316 0.2165 0.023 Uiso 1 1 calc R U
C26 C 0.2730(2) -0.1379(3) 0.30562(12) 0.0212(4) Uani 1 1 d . .
H26A H 0.2105 -0.0914 0.3456 0.025 Uiso 1 1 calc R U
H26B H 0.3763 -0.1912 0.3265 0.025 Uiso 1 1 calc R U
C27 C 0.1724(2) -0.2826(3) 0.26529(13) 0.0266(5) Uani 1 1 d . .
H27A H 0.0680 -0.2314 0.2465 0.040 Uiso 1 1 calc R U
H27B H 0.1510 -0.3816 0.2981 0.040 Uiso 1 1 calc R U
H27C H 0.2336 -0.3278 0.2254 0.040 Uiso 1 1 calc R U

loop_
_atom_site_aniso_label
_atom_site_aniso_U_11
_atom_site_aniso_U_22
_atom_site_aniso_U_33
_atom_site_aniso_U_23
_atom_site_aniso_U_13
_atom_site_aniso_U_12
S1 0.0128(2) 0.0217(2) 0.0197(2) 0.00560(18) -0.00274(15) -0.00114(18)
N1 0.0121(7) 0.0148(9) 0.0216(8) 0.0027(6) 0.0012(5) 0.0000(6)
O1 0.0127(6) 0.0322(8) 0.0261(7) 0.0044(6) -0.0055(5) -0.0037(6)
O2 0.0260(7) 0.0282(9) 0.0258(7) 0.0120(6) -0.0035(6) -0.0016(7)
O3 0.0242(7) 0.0221(8) 0.0307(8) -0.0054(6) 0.0132(6) -0.0020(6)
O4 0.0164(7) 0.0222(8) 0.0513(10) 0.0011(7) 0.0112(6) 0.0022(6)
C1 0.0100(8) 0.0141(10) 0.0216(9) 0.0029(7) 0.0033(7) 0.0020(7)
C2 0.0100(8) 0.0147(10) 0.0233(9) 0.0004(7) 0.0022(7) 0.0031(7)
C3 0.0140(8) 0.0162(10) 0.0308(10) 0.0041(8) 0.0050(7) 0.0028(7)
C4 0.0155(9) 0.0128(9) 0.0418(12) -0.0002(8) 0.0079(8) 0.0004(7)
C5 0.0152(9) 0.0176(11) 0.0374(11) -0.0076(8) 0.0035(8) 0.0011(8)
C6 0.0150(9) 0.0195(10) 0.0265(10) -0.0031(8) 0.0018(7) 0.0019(8)
C7 0.0104(8) 0.0160(10) 0.0233(10) 0.0000(7) 0.0040(7) 0.0031(7)
C8 0.0111(8) 0.0142(9) 0.0207(9) 0.0005(7) 0.0042(7) 0.0017(7)
C9 0.0228(9) 0.0131(9) 0.0163(9) -0.0024(7) 0.0026(7) 0.0014(7)
C10 0.0250(10) 0.0193(11) 0.0192(9) -0.0018(8) -0.0019(7) 0.0011(8)
C11 0.0402(12) 0.0232(11) 0.0231(10) -0.0015(9) -0.0090(9) 0.0015(10)
C12 0.0573(16) 0.0239(12) 0.0171(10) 0.0018(9) -0.0049(10) -0.0022(11)
C13 0.0515(14) 0.0210(11) 0.0190(10) -0.0018(8) 0.0113(9) -0.0066(10)
C14 0.0278(10) 0.0151(10) 0.0206(9) -0.0047(7) 0.0074(8) -0.0006(8)
C15 0.0197(10) 0.0109(10) 0.0337(11) 0.0030(8) 0.0095(8) -0.0003(8)
C16 0.0123(8) 0.0122(9) 0.0235(9) 0.0027(7) 0.0030(7) -0.0006(7)
C17 0.0132(8) 0.0169(10) 0.0202(9) 0.0020(7) 0.0002(7) -0.0018(7)
C18 0.0152(9) 0.0264(11) 0.0140(8) 0.0039(7) 0.0008(7) -0.0034(8)
C19 0.0185(9) 0.0267(11) 0.0186(9) 0.0000(8) 0.0009(7) -0.0071(8)
C20 0.0276(11) 0.0275(11) 0.0189(10) -0.0031(8) 0.0036(8) -0.0022(9)
C21 0.0239(10) 0.0385(14) 0.0175(10) -0.0019(9) 0.0025(8) 0.0050(9)
C22 0.0154(10) 0.0465(15) 0.0252(10) -0.0106(10) -0.0033(8) 0.0021(9)
C23 0.0164(9) 0.0329(13) 0.0234(10) -0.0075(9) -0.0017(7) -0.0018(9)
C24 0.0373(13) 0.0612(19) 0.0359(12) -0.0180(13) -0.0012(10) 0.0190(14)
C25 0.0134(8) 0.0159(10) 0.0275(10) 0.0014(8) -0.0002(7) -0.0003(7)
C26 0.0150(9) 0.0139(10) 0.0348(11) 0.0036(8) 0.0017(8) -0.0005(7)
C27 0.0173(9) 0.0140(10) 0.0490(13) -0.0006(9) 0.0054(9) -0.0010(8)

loop_
_atom_type_symbol
_atom_type_description
_atom_type_scat_dispersion_real
_atom_type_scat_dispersion_imag
_atom_type_scat_source
C C 0.0181 0.0091 'International Tables Vol C Tables 4.2.6.8 and 6.1.1.4'
H H 0.0000 0.0000 'International Tables Vol C Tables 4.2.6.8 and 6.1.1.4'
N N 0.0311 0.0180 'International Tables Vol C Tables 4.2.6.8 and 6.1.1.4'
O O 0.0492 0.0322 'International Tables Vol C Tables 4.2.6.8 and 6.1.1.4'
S S 0.3331 0.5567 'International Tables Vol C Tables 4.2.6.8 and 6.1.1.4'

loop_
_geom_angle_atom_site_label_1
_geom_angle_atom_site_label_2
_geom_angle_atom_site_label_3
_geom_angle
O2 S1 O1 119.40(9)
O2 S1 N1 106.21(9)
O1 S1 N1 107.76(8)
O2 S1 C18 109.74(9)
O1 S1 C18 108.89(10)
N1 S1 C18 103.65(8)
C2 N1 C1 108.41(15)
C2 N1 S1 123.03(13)
C1 N1 S1 122.64(13)
C15 O3 C14 122.38(15)
C8 C1 N1 108.40(16)
C8 C1 C17 131.98(17)
N1 C1 C17 119.62(16)
C3 C2 C7 121.89(18)
C3 C2 N1 131.30(18)
C7 C2 N1 106.75(16)
C4 C3 C2 117.41(19)
C4 C3 H3 121.3
C2 C3 H3 121.3
C3 C4 C5 121.5(2)
C3 C4 H4 119.3
C5 C4 H4 119.3
C6 C5 C4 120.63(19)
C6 C5 H5 119.7
C4 C5 H5 119.7
C5 C6 C7 119.02(19)
C5 C6 H6 120.5
C7 C6 H6 120.5
C2 C7 C6 119.50(19)
C2 C7 C8 108.40(17)
C6 C7 C8 132.05(19)
C1 C8 C7 107.96(17)
C1 C8 C9 129.76(18)
C7 C8 C9 121.98(17)
C14 C9 C10 116.65(18)
C14 C9 C8 125.89(18)
C10 C9 C8 117.46(17)
C11 C10 C9 121.8(2)
C11 C10 H10 119.1
C9 C10 H10 119.1
C12 C11 C10 119.8(2)
C12 C11 H11 120.1
C10 C11 H11 120.1
C13 C12 C11 119.6(2)
C13 C12 H12 120.2
C11 C12 H12 120.2
C12 C13 C14 119.9(2)
C12 C13 H13 120.0
C14 C13 H13 120.0
C13 C14 C9 122.2(2)
C13 C14 O3 116.37(18)
C9 C14 O3 121.16(18)
O4 C15 O3 116.88(18)
O4 C15 C16 124.0(2)
O3 C15 C16 119.12(16)
C15 C16 C25 109.79(15)
C15 C16 C17 108.21(16)
C25 C16 C17 107.93(16)
C15 C16 H16 110.3
C25 C16 H16 110.3
C17 C16 H16 110.3
C1 C17 C16 117.66(16)
C1 C17 H17A 107.9
C16 C17 H17A 107.9
C1 C17 H17B 107.9
C16 C17 H17B 107.9
H17A C17 H17B 107.2
C19 C18 C23 120.94(19)
C19 C18 S1 120.18(14)
C23 C18 S1 118.86(17)
C20 C19 C18 119.29(18)
C20 C19 H19 120.4
C18 C19 H19 120.4
C19 C20 C21 121.1(2)
C19 C20 H20 119.4
C21 C20 H20 119.4
C22 C21 C20 118.1(2)
C22 C21 C24 120.9(2)
C20 C21 C24 120.9(2)
C23 C22 C21 121.85(19)
C23 C22 H22 119.1
C21 C22 H22 119.1
C22 C23 C18 118.7(2)
C22 C23 H23 120.7
C18 C23 H23 120.7
C21 C24 H24A 109.5
C21 C24 H24B 109.5
H24A C24 H24B 109.5
C21 C24 H24C 109.5
H24A C24 H24C 109.5
H24B C24 H24C 109.5
C26 C25 C16 114.83(16)
C26 C25 H25A 108.6
C16 C25 H25A 108.6
C26 C25 H25B 108.6
C16 C25 H25B 108.6
H25A C25 H25B 107.5
C25 C26 C27 111.23(18)
C25 C26 H26A 109.4
C27 C26 H26A 109.4
C25 C26 H26B 109.4
C27 C26 H26B 109.4
H26A C26 H26B 108.0
C26 C27 H27A 109.5
C26 C27 H27B 109.5
H27A C27 H27B 109.5
C26 C27 H27C 109.5
H27A C27 H27C 109.5
H27B C27 H27C 109.5

loop_
_geom_bond_atom_site_label_1
_geom_bond_atom_site_label_2
_geom_bond_distance
S1 O2 1.4267(16)
S1 O1 1.4286(14)
S1 N1 1.6841(16)
S1 C18 1.757(2)
N1 C2 1.420(3)
N1 C1 1.430(2)
O3 C15 1.367(3)
O3 C14 1.399(3)
O4 C15 1.202(2)
C1 C8 1.366(3)
C1 C17 1.499(3)
C2 C3 1.395(3)
C2 C7 1.401(3)
C3 C4 1.388(3)
C3 H3 0.9500
C4 C5 1.401(3)
C4 H4 0.9500
C5 C6 1.381(3)
C5 H5 0.9500
C6 C7 1.402(3)
C6 H6 0.9500
C7 C8 1.448(3)
C8 C9 1.479(3)
C9 C14 1.391(3)
C9 C10 1.405(3)
C10 C11 1.390(3)
C10 H10 0.9500
C11 C12 1.389(4)
C11 H11 0.9500
C12 C13 1.384(4)
C12 H12 0.9500
C13 C14 1.388(3)
C13 H13 0.9500
C15 C16 1.515(3)
C16 C25 1.532(3)
C16 C17 1.539(3)
C16 H16 1.0000
C17 H17A 0.9900
C17 H17B 0.9900
C18 C19 1.387(3)
C18 C23 1.394(3)
C19 C20 1.384(3)
C19 H19 0.9500
C20 C21 1.398(3)
C20 H20 0.9500
C21 C22 1.393(3)
C21 C24 1.501(3)
C22 C23 1.381(3)
C22 H22 0.9500
C23 H23 0.9500
C24 H24A 0.9800
C24 H24B 0.9800
C24 H24C 0.9800
C25 C26 1.524(3)
C25 H25A 0.9900
C25 H25B 0.9900
C26 C27 1.526(3)
C26 H26A 0.9900
C26 H26B 0.9900
C27 H27A 0.9800
C27 H27B 0.9800
C27 H27C 0.9800

loop_
_geom_hbond_atom_site_label_D
_geom_hbond_atom_site_label_H
_geom_hbond_atom_site_label_A
_geom_hbond_distance_DH
_geom_hbond_distance_HA
_geom_hbond_distance_DA
_geom_hbond_angle_DHA
C3 H3 O2 0.95 2.27 2.864(3) 119.8
C17 H17B O1 0.99 2.38 2.895(2) 111.7
C3 H3 O2 0.95 2.27 2.864(3) 119.8
C17 H17B O1 0.99 2.38 2.895(2) 111.7

loop_
_geom_torsion_atom_site_label_1
_geom_torsion_atom_site_label_2
_geom_torsion_atom_site_label_3
_geom_torsion_atom_site_label_4
_geom_torsion
O2 S1 N1 C2 -26.84(16)
O1 S1 N1 C2 -155.89(14)
C18 S1 N1 C2 88.79(16)
O2 S1 N1 C1 -176.59(13)
O1 S1 N1 C1 54.36(16)
C18 S1 N1 C1 -60.96(15)
C2 N1 C1 C8 1.61(19)
S1 N1 C1 C8 155.18(13)
C2 N1 C1 C17 -178.20(16)
S1 N1 C1 C17 -24.6(2)
C1 N1 C2 C3 179.96(18)
S1 N1 C2 C3 26.5(3)
C1 N1 C2 C7 -2.66(19)
S1 N1 C2 C7 -156.11(13)
C7 C2 C3 C4 -0.5(3)
N1 C2 C3 C4 176.59(18)
C2 C3 C4 C5 -1.3(3)
C3 C4 C5 C6 0.9(3)
C4 C5 C6 C7 1.2(3)
C3 C2 C7 C6 2.6(3)
N1 C2 C7 C6 -175.11(16)
C3 C2 C7 C8 -179.62(16)
N1 C2 C7 C8 2.70(19)
C5 C6 C7 C2 -2.9(3)
C5 C6 C7 C8 179.89(18)
N1 C1 C8 C7 0.08(19)
C17 C1 C8 C7 179.85(18)
N1 C1 C8 C9 -173.66(17)
C17 C1 C8 C9 6.1(3)
C2 C7 C8 C1 -1.8(2)
C6 C7 C8 C1 175.67(19)
C2 C7 C8 C9 172.57(17)
C6 C7 C8 C9 -10.0(3)
C1 C8 C9 C14 -54.4(3)
C7 C8 C9 C14 132.7(2)
C1 C8 C9 C10 126.2(2)
C7 C8 C9 C10 -46.7(2)
C14 C9 C10 C11 0.1(3)
C8 C9 C10 C11 179.5(2)
C9 C10 C11 C12 0.7(3)
C10 C11 C12 C13 -0.9(3)
C11 C12 C13 C14 0.4(3)
C12 C13 C14 C9 0.3(3)
C12 C13 C14 O3 -174.08(19)
C10 C9 C14 C13 -0.6(3)
C8 C9 C14 C13 180.0(2)
C10 C9 C14 O3 173.56(17)
C8 C9 C14 O3 -5.9(3)
C15 O3 C14 C13 -115.1(2)
C15 O3 C14 C9 70.4(3)
C14 O3 C15 O4 178.69(18)
C14 O3 C15 C16 -3.1(3)
O4 C15 C16 C25 -35.2(3)
O3 C15 C16 C25 146.67(17)
O4 C15 C16 C17 82.3(2)
O3 C15 C16 C17 -95.8(2)
C8 C1 C17 C16 11.9(3)
N1 C1 C17 C16 -168.32(15)
C15 C16 C17 C1 60.7(2)
C25 C16 C17 C1 179.42(15)
O2 S1 C18 C19 -119.49(16)
O1 S1 C18 C19 12.90(18)
N1 S1 C18 C19 127.41(15)
O2 S1 C18 C23 58.76(18)
O1 S1 C18 C23 -168.86(15)
N1 S1 C18 C23 -54.34(17)
C23 C18 C19 C20 0.0(3)
S1 C18 C19 C20 178.18(16)
C18 C19 C20 C21 0.7(3)
C19 C20 C21 C22 -1.0(3)
C19 C20 C21 C24 179.1(2)
C20 C21 C22 C23 0.6(3)
C24 C21 C22 C23 -179.5(2)
C21 C22 C23 C18 0.0(3)
C19 C18 C23 C22 -0.3(3)
S1 C18 C23 C22 -178.53(17)
C15 C16 C25 C26 -68.3(2)
C17 C16 C25 C26 173.94(15)
C16 C25 C26 C27 178.93(16)
